data_7009876
loop_
_publ_author_name
'Carvalho, M. Fernanda N. N.'
'Galv\~ao, Adelino M.'
'Pombeiro, Armando J. L.'

_publ_section_title
;
 Proton addition and hydrogen-bond formation in reactions of the
 dicyano-complex [NBu4][trans-Re(CN)2(dppe)2] with protic reagents
;
_journal_issue 19
_journal_name_full 'Journal of the Chemical Society, Dalton Transactions'
_journal_page_first 3393
_journal_paper_doi 10.1039/b004189k
_journal_year 2000
_chemical_formula_sum 'C54 H100 F6 N2 O4 P4 Re'
_chemical_formula_weight 1265.64
_chemical_name_systematic
; 
 ? 
;
_space_group_IT_number 2
_symmetry_space_group_name_Hall '-P 1'
_symmetry_space_group_name_H-M 'P -1'
_atom_sites_solution_hydrogens geom
_atom_sites_solution_primary direct
_atom_sites_solution_secondary difmap
_audit_creation_method SHELXL
_cell_angle_alpha 87.14(2)
_cell_angle_beta 81.020(10)
_cell_angle_gamma 74.65(2)
_cell_formula_units_Z 1
_cell_length_a 9.5290(10)
_cell_length_b 11.251(4)
_cell_length_c 12.9660(10)
_cell_measurement_temperature 293(2)
_cell_volume 1324.0(5)
_computing_structure_refinement 'SHELXL-93 (Sheldrick, 1993)'
_computing_structure_solution 'SHELXS-86 (Sheldrick, 1990)'
_diffrn_ambient_temperature 293(2)
_diffrn_radiation_monochromator graphite
_diffrn_radiation_source 'fine-focus sealed tube'
_diffrn_radiation_type MoK\a
_diffrn_radiation_wavelength 0.71069
_diffrn_reflns_av_R_equivalents 0.0360
_diffrn_reflns_av_sigmaI/netI 0.0521
_diffrn_reflns_limit_h_max 11
_diffrn_reflns_limit_h_min -11
_diffrn_reflns_limit_k_max 0
_diffrn_reflns_limit_k_min -13
_diffrn_reflns_limit_l_max 15
_diffrn_reflns_limit_l_min -15
_diffrn_reflns_number 5970
_diffrn_reflns_theta_max 26.97
_diffrn_reflns_theta_min 1.59
_exptl_absorpt_coefficient_mu 2.349
_exptl_crystal_density_diffrn 1.587
_exptl_crystal_F_000 659
_refine_diff_density_max 0.981
_refine_diff_density_min -1.255
_refine_diff_density_rms 0.156
_refine_ls_extinction_method none
_refine_ls_goodness_of_fit_all 1.138
_refine_ls_goodness_of_fit_obs 0.971
_refine_ls_matrix_type full
_refine_ls_number_parameters 344
_refine_ls_number_reflns 5676
_refine_ls_number_restraints 0
_refine_ls_restrained_S_all 1.138
_refine_ls_restrained_S_obs 0.971
_refine_ls_R_factor_all 0.0469
_refine_ls_R_factor_obs 0.0408
_refine_ls_shift/esd_max 0.000
_refine_ls_shift/esd_mean 0.000
_refine_ls_structure_factor_coef Fsqd
_refine_ls_weighting_details 'w=1/[\s^2^(Fo^2^)+(0.0569P)^2^+1.4958P] where P=(Fo^2^+2Fc^2^)/3'
_refine_ls_weighting_scheme calc
_refine_ls_wR_factor_all 0.1109
_refine_ls_wR_factor_obs 0.0918
_reflns_number_observed 5362
_reflns_number_total 5676
_reflns_observed_criterion >2sigma(I)
_cod_data_source_file b004189k.txt
_cod_data_source_block Complex4
_cod_depositor_comments
;
The following automatic conversions were performed:

'_refine_ls_weighting_scheme' value 'calc
w=1/[\s^2^(Fo^2^)+(0.0569P)^2^+1.4958P] where P=(Fo^2^+2Fc^2^)/3' was
changed to 'calc'. New tag '_refine_ls_weighting_details' was
created. The value of the new tag was set to
'w=1/[\s^2^(Fo^2^)+(0.0569P)^2^+1.4958P] where P=(Fo^2^+2Fc^2^)/3'.

Automatic conversion script
Id: cif_fix_values 3143 2015-03-26 13:38:13Z robertas 
;
_cod_database_code 7009876

loop_
_symmetry_equiv_pos_as_xyz
'x, y, z'
'-x, -y, -z'

loop_
_atom_site_aniso_label
_atom_site_aniso_U_11
_atom_site_aniso_U_22
_atom_site_aniso_U_33
_atom_site_aniso_U_23
_atom_site_aniso_U_13
_atom_site_aniso_U_12
Re 0.02018(15) 0.0244(2) 0.0237(2) 0.00044(10) -0.00238(10) -0.00534(11)
P1 0.0253(6) 0.0280(7) 0.0268(7) -0.0004(5) -0.0046(5) -0.0048(5)
P2 0.0240(6) 0.0291(7) 0.0269(7) -0.0010(5) -0.0012(5) -0.0045(5)
C121 0.029(3) 0.028(3) 0.032(3) -0.001(2) -0.004(2) -0.008(2)
C1 0.029(3) 0.036(3) 0.025(3) 0.002(2) 0.005(2) -0.006(2)
C21 0.026(3) 0.038(3) 0.040(3) -0.011(2) -0.003(2) -0.003(2)
C221 0.027(3) 0.039(3) 0.030(3) 0.001(2) -0.001(2) -0.003(2)
C11 0.027(3) 0.041(3) 0.035(3) -0.003(2) -0.008(2) 0.001(2)
C231 0.032(3) 0.030(3) 0.034(3) -0.004(2) -0.007(2) 0.001(2)
C131 0.032(3) 0.036(3) 0.032(3) 0.005(2) -0.011(2) -0.007(2)
N1 0.050(3) 0.043(3) 0.059(4) 0.006(3) 0.009(3) -0.020(3)
C122 0.046(3) 0.044(3) 0.040(3) 0.003(3) -0.017(3) -0.009(3)
C222 0.037(3) 0.048(4) 0.031(3) -0.005(3) -0.002(2) -0.005(3)
C226 0.040(3) 0.043(3) 0.036(3) -0.003(3) 0.002(2) -0.009(3)
C126 0.049(4) 0.034(3) 0.047(4) 0.001(3) -0.017(3) -0.009(3)
C123 0.056(4) 0.063(5) 0.046(4) -0.008(3) -0.023(3) -0.019(4)
C223 0.053(4) 0.066(5) 0.031(3) -0.006(3) -0.010(3) -0.008(3)
C225 0.056(4) 0.057(4) 0.040(4) 0.011(3) 0.003(3) -0.019(3)
C124 0.079(5) 0.044(4) 0.056(4) -0.010(3) -0.021(4) -0.024(4)
C125 0.070(5) 0.036(4) 0.057(4) -0.005(3) -0.020(4) -0.007(3)
C224 0.055(4) 0.075(5) 0.029(3) 0.007(3) 0.002(3) -0.004(4)
O1 0.073(4) 0.077(4) 0.083(4) 0.021(3) -0.011(3) -0.035(3)
C132 0.047(4) 0.044(4) 0.041(3) 0.006(3) -0.005(3) -0.006(3)
C232 0.037(3) 0.043(4) 0.054(4) -0.003(3) -0.005(3) 0.001(3)
C236 0.038(3) 0.036(3) 0.049(4) -0.001(3) -0.003(3) -0.008(3)
C233 0.046(4) 0.052(4) 0.063(5) -0.016(4) -0.010(3) 0.014(3)
C235 0.061(4) 0.039(4) 0.054(4) 0.007(3) -0.010(3) -0.009(3)
C136 0.077(5) 0.033(3) 0.047(4) 0.001(3) -0.013(3) -0.009(3)
C234 0.060(4) 0.029(3) 0.083(5) -0.006(3) -0.026(4) 0.005(3)
O2 0.088(5) 0.073(5) 0.133(7) 0.002(4) 0.001(5) -0.014(4)
C133 0.052(4) 0.076(5) 0.040(4) 0.014(3) -0.002(3) -0.018(4)
C134 0.079(6) 0.076(6) 0.054(5) 0.029(4) -0.014(4) -0.040(5)
C#1 0.098(7) 0.076(6) 0.056(5) -0.006(4) 0.001(5) -0.055(6)
F1 0.300(12) 0.163(8) 0.057(4) 0.001(4) -0.016(6) -0.093(8)
C135 0.103(7) 0.040(4) 0.090(7) 0.029(4) -0.030(5) -0.028(4)
F2 0.310(15) 0.093(6) 0.178(9) 0.071(6) 0.102(10) 0.039(8)
C#2 0.198(14) 0.078(7) 0.064(6) -0.014(5) 0.043(7) -0.077(9)
F3 0.328(17) 0.361(19) 0.167(10) 0.118(11) -0.035(10) -0.272(18)

loop_
_atom_site_label
_atom_site_type_symbol
_atom_site_fract_x
_atom_site_fract_y
_atom_site_fract_z
_atom_site_U_iso_or_equiv
_atom_site_thermal_displace_type
_atom_site_occupancy
_atom_site_calc_flag
_atom_site_refinement_flags
_atom_site_disorder_group
Re Re 0.5000 0.5000 0.5000 0.02297(10) Uani 1 d S .
P1 P 0.65877(14) 0.46631(12) 0.63333(10) 0.0270(3) Uani 1 d . .
P2 P 0.72258(14) 0.36688(13) 0.40551(10) 0.0274(3) Uani 1 d . .
C121 C 0.6858(6) 0.5990(5) 0.6976(4) 0.0296(11) Uani 1 d . .
C1 C 0.4030(6) 0.3637(5) 0.5639(4) 0.0315(11) Uani 1 d . .
C21 C 0.8750(6) 0.4038(6) 0.4583(4) 0.0357(12) Uani 1 d . .
H21A H 0.9685(6) 0.3502(6) 0.4282(4) 0.043 Uiso 1 calc R .
H21B H 0.8765(6) 0.4886(6) 0.4418(4) 0.043 Uiso 1 calc R .
C221 C 0.7664(6) 0.3880(5) 0.2641(4) 0.0334(12) Uani 1 d . .
C11 C 0.8489(6) 0.3846(6) 0.5760(4) 0.0356(12) Uani 1 d . .
H11A H 0.9186(6) 0.4147(6) 0.6075(4) 0.043 Uiso 1 calc R .
H11B H 0.8655(6) 0.2972(6) 0.5915(4) 0.043 Uiso 1 calc R .
C231 C 0.7728(6) 0.1980(5) 0.4163(4) 0.0335(12) Uani 1 d . .
C131 C 0.6183(6) 0.3695(5) 0.7445(4) 0.0333(12) Uani 1 d . .
N1 N 0.3447(6) 0.2903(5) 0.5999(5) 0.0512(14) Uani 1 d . .
C122 C 0.7903(7) 0.5812(6) 0.7649(5) 0.0426(14) Uani 1 d . .
H122 H 0.8486(7) 0.5025(6) 0.7758(5) 0.051 Uiso 1 calc R .
C222 C 0.7478(6) 0.3017(6) 0.1966(4) 0.0400(13) Uani 1 d . .
H222 H 0.7155(6) 0.2338(6) 0.2234(4) 0.048 Uiso 1 calc R .
C226 C 0.8146(7) 0.4874(6) 0.2234(5) 0.0408(14) Uani 1 d . .
H226 H 0.8277(7) 0.5450(6) 0.2676(5) 0.049 Uiso 1 calc R .
C126 C 0.6013(7) 0.7153(6) 0.6811(5) 0.0425(14) Uani 1 d . .
H126 H 0.5345(7) 0.7285(6) 0.6338(5) 0.051 Uiso 1 calc R .
C123 C 0.8073(8) 0.6805(7) 0.8153(5) 0.052(2) Uani 1 d . .
H123 H 0.8786(8) 0.6687(7) 0.8589(5) 0.063 Uiso 1 calc R .
C223 C 0.7778(8) 0.3184(7) 0.0894(5) 0.051(2) Uani 1 d . .
H223 H 0.7645(8) 0.2620(7) 0.0443(5) 0.061 Uiso 1 calc R .
C225 C 0.8443(8) 0.5020(7) 0.1138(5) 0.052(2) Uani 1 d . .
H225 H 0.8760(8) 0.5696(7) 0.0854(5) 0.062 Uiso 1 calc R .
C124 C 0.7199(9) 0.7959(7) 0.8015(6) 0.056(2) Uani 1 d . .
H124 H 0.7312(9) 0.8619(7) 0.8368(6) 0.068 Uiso 1 calc R .
C125 C 0.6167(9) 0.8155(6) 0.7368(6) 0.054(2) Uani 1 d . .
H125 H 0.5564(9) 0.8942(6) 0.7290(6) 0.065 Uiso 1 calc R .
C224 C 0.8262(8) 0.4165(7) 0.0505(5) 0.056(2) Uani 1 d . .
H224 H 0.8476(8) 0.4256(7) -0.0215(5) 0.068 Uiso 1 calc R .
O1 O 0.2908(7) 0.1425(6) 0.7543(5) 0.076(2) Uani 1 d . .
H#1 H 0.2946(118) 0.2433(102) 0.6943(85) 0.121(37) Uiso 1 d . .
C132 C 0.5447(7) 0.4194(6) 0.8398(5) 0.0455(15) Uani 1 d . .
H132 H 0.5193(7) 0.5044(6) 0.8483(5) 0.055 Uiso 1 calc R .
C232 C 0.9101(7) 0.1318(6) 0.3672(5) 0.047(2) Uani 1 d . .
H232 H 0.9746(7) 0.1741(6) 0.3312(5) 0.056 Uiso 1 calc R .
C236 C 0.6830(7) 0.1319(6) 0.4725(5) 0.0417(14) Uani 1 d . .
H236 H 0.5916(7) 0.1742(6) 0.5069(5) 0.050 Uiso 1 calc R .
C233 C 0.9523(8) 0.0045(7) 0.3711(6) 0.058(2) Uani 1 d . .
H233 H 1.0422(8) -0.0385(7) 0.3350(6) 0.070 Uiso 1 calc R .
C235 C 0.7249(8) 0.0040(6) 0.4794(6) 0.052(2) Uani 1 d . .
H235 H 0.6620(8) -0.0381(6) 0.5177(6) 0.063 Uiso 1 calc R .
C136 C 0.6518(9) 0.2422(6) 0.7344(6) 0.053(2) Uani 1 d . .
H136 H 0.6986(9) 0.2059(6) 0.6710(6) 0.064 Uiso 1 calc R .
C234 C 0.8587(8) -0.0594(6) 0.4298(6) 0.058(2) Uani 1 d . .
H234 H 0.8879(8) -0.1449(6) 0.4348(6) 0.070 Uiso 1 calc R .
O2 O 0.0575(9) 0.2573(7) 0.7849(7) 0.101(2) Uani 1 d . .
C133 C 0.5085(8) 0.3456(8) 0.9221(5) 0.057(2) Uani 1 d . .
H133 H 0.4597(8) 0.3812(8) 0.9854(5) 0.069 Uiso 1 calc R .
C134 C 0.5435(10) 0.2208(8) 0.9116(6) 0.066(2) Uani 1 d . .
H134 H 0.5185(10) 0.1712(8) 0.9673(6) 0.080 Uiso 1 calc R .
C#1 C 0.1608(12) 0.1741(9) 0.8035(7) 0.072(2) Uani 1 d . .
F1 F 0.1320(13) 0.1375(8) 0.9817(5) 0.168(4) Uani 1 d . .
C135 C 0.6157(11) 0.1692(7) 0.8184(8) 0.075(3) Uani 1 d . .
H135 H 0.6409(11) 0.0840(7) 0.8113(8) 0.090 Uiso 1 calc R .
F2 F 0.2219(16) -0.0121(9) 0.8905(8) 0.229(7) Uani 1 d . .
C#2 C 0.1384(19) 0.0913(11) 0.8963(8) 0.112(5) Uani 1 d . .
F3 F 0.0109(17) 0.0667(15) 0.8996(9) 0.255(8) Uani 1 d . .

loop_
_atom_type_symbol
_atom_type_description
_atom_type_scat_dispersion_real
_atom_type_scat_dispersion_imag
_atom_type_scat_source
Re Re -1.5980 7.2320 'International Tables Vol C Tables 4.2.6.8 and 6.1.1.4'
P P 0.0900 0.0950 'International Tables Vol C Tables 4.2.6.8 and 6.1.1.4'
N N 0.0040 0.0030 'International Tables Vol C Tables 4.2.6.8 and 6.1.1.4'
C C 0.0020 0.0020 'International Tables Vol C Tables 4.2.6.8 and 6.1.1.4'
H H 0.0000 0.0000 'International Tables Vol C Tables 4.2.6.8 and 6.1.1.4'
F F 0.0140 0.0100 'International Tables Vol C Tables 4.2.6.8 and 6.1.1.4'
O O 0.0080 0.0060 'International Tables Vol C Tables 4.2.6.8 and 6.1.1.4'

loop_
_geom_angle_atom_site_label_1
_geom_angle_atom_site_label_2
_geom_angle_atom_site_label_3
_geom_angle
_geom_angle_site_symmetry_1
_geom_angle_site_symmetry_3
_geom_angle_publ_flag
C1 Re C1 180.0 . 2_666 ?
C1 Re P1 91.2(2) . . ?
C1 Re P1 88.8(2) 2_666 . ?
C1 Re P1 88.8(2) . 2_666 ?
C1 Re P1 91.2(2) 2_666 2_666 ?
P1 Re P1 180.0 . 2_666 ?
C1 Re P2 82.14(15) . 2_666 ?
C1 Re P2 97.86(15) 2_666 2_666 ?
P1 Re P2 99.98(5) . 2_666 ?
P1 Re P2 80.02(5) 2_666 2_666 ?
C1 Re P2 97.86(15) . . ?
C1 Re P2 82.14(15) 2_666 . ?
P1 Re P2 80.02(5) . . ?
P1 Re P2 99.98(5) 2_666 . ?
P2 Re P2 180.0 2_666 . ?
C131 P1 C121 101.8(3) . . ?
C131 P1 C11 103.2(3) . . ?
C121 P1 C11 102.9(3) . . ?
C131 P1 Re 117.6(2) . . ?
C121 P1 Re 119.8(2) . . ?
C11 P1 Re 109.5(2) . . ?
C221 P2 C231 101.0(3) . . ?
C221 P2 C21 103.9(3) . . ?
C231 P2 C21 101.2(3) . . ?
C221 P2 Re 119.2(2) . . ?
C231 P2 Re 123.9(2) . . ?
C21 P2 Re 104.8(2) . . ?
C126 C121 C122 119.7(5) . . ?
C126 C121 P1 120.2(4) . . ?
C122 C121 P1 120.1(4) . . ?
N1 C1 Re 177.8(5) . . ?
C11 C21 P2 107.1(4) . . ?
C226 C221 C222 119.6(5) . . ?
C226 C221 P2 121.2(4) . . ?
C222 C221 P2 119.2(5) . . ?
C21 C11 P1 111.4(4) . . ?
C236 C231 C232 117.4(6) . . ?
C236 C231 P2 123.6(4) . . ?
C232 C231 P2 118.9(5) . . ?
C132 C131 C136 117.5(6) . . ?
C132 C131 P1 121.7(5) . . ?
C136 C131 P1 120.6(5) . . ?
C123 C122 C121 120.0(6) . . ?
C223 C222 C221 119.6(6) . . ?
C221 C226 C225 119.6(6) . . ?
C121 C126 C125 119.4(6) . . ?
C124 C123 C122 120.3(6) . . ?
C224 C223 C222 120.2(7) . . ?
C224 C225 C226 119.5(7) . . ?
C125 C124 C123 120.8(6) . . ?
C124 C125 C126 119.7(6) . . ?
C223 C224 C225 121.6(6) . . ?
C133 C132 C131 121.3(7) . . ?
C233 C232 C231 121.3(7) . . ?
C231 C236 C235 122.1(6) . . ?
C232 C233 C234 119.6(6) . . ?
C234 C235 C236 119.7(7) . . ?
C135 C136 C131 120.4(7) . . ?
C235 C234 C233 119.9(6) . . ?
C134 C133 C132 120.6(7) . . ?
C133 C134 C135 119.3(7) . . ?
O2 C#1 O1 129.2(9) . . ?
O2 C#1 C#2 118.5(11) . . ?
O1 C#1 C#2 112.3(11) . . ?
C#2 F1 F3 39.0(9) . . ?
C#2 F1 F2 34.4(9) . . ?
F3 F1 F2 58.1(7) . . ?
C134 C135 C136 120.9(7) . . ?
C#2 F2 F3 41.0(8) . . ?
C#2 F2 F1 34.7(8) . . ?
F3 F2 F1 60.8(6) . . ?
F2 C#2 F1 110.8(16) . . ?
F2 C#2 F3 101.3(12) . . ?
F1 C#2 F3 104.8(12) . . ?
F2 C#2 C#1 115.0(10) . . ?
F1 C#2 C#1 114.8(9) . . ?
F3 C#2 C#1 108.7(13) . . ?
C#2 F3 F2 37.7(8) . . ?
C#2 F3 F1 36.3(6) . . ?
F2 F3 F1 61.1(6) . . ?

loop_
_geom_bond_atom_site_label_1
_geom_bond_atom_site_label_2
_geom_bond_distance
_geom_bond_site_symmetry_2
_geom_bond_publ_flag
Re C1 2.068(6) . ?
Re C1 2.068(6) 2_666 ?
Re P1 2.4225(13) . ?
Re P1 2.4225(13) 2_666 ?
Re P2 2.4357(14) 2_666 ?
Re P2 2.4357(14) . ?
P1 C131 1.817(6) . ?
P1 C121 1.839(5) . ?
P1 C11 1.856(5) . ?
P2 C221 1.834(6) . ?
P2 C231 1.836(6) . ?
P2 C21 1.846(6) . ?
C121 C126 1.369(8) . ?
C121 C122 1.394(8) . ?
C1 N1 1.154(7) . ?
C21 C11 1.522(8) . ?
C221 C226 1.370(8) . ?
C221 C222 1.402(8) . ?
C231 C236 1.381(8) . ?
C231 C232 1.394(8) . ?
C131 C132 1.388(8) . ?
C131 C136 1.390(8) . ?
C122 C123 1.379(9) . ?
C222 C223 1.388(8) . ?
C226 C225 1.415(9) . ?
C126 C125 1.420(9) . ?
C123 C124 1.365(10) . ?
C223 C224 1.352(11) . ?
C225 C224 1.356(10) . ?
C124 C125 1.357(10) . ?
O1 C#1 1.269(11) . ?
C132 C133 1.377(9) . ?
C232 C233 1.382(10) . ?
C236 C235 1.390(9) . ?
C233 C234 1.402(11) . ?
C235 C234 1.363(10) . ?
C136 C135 1.387(10) . ?
O2 C#1 1.212(12) . ?
C133 C134 1.364(11) . ?
C134 C135 1.368(12) . ?
C#1 C#2 1.508(13) . ?
F1 C#2 1.231(12) . ?
F1 F3 2.01(2) . ?
F1 F2 2.020(13) . ?
F2 C#2 1.222(15) . ?
F2 F3 1.96(2) . ?
C#2 F3 1.31(2) . ?

loop_
_geom_torsion_atom_site_label_1
_geom_torsion_atom_site_label_2
_geom_torsion_atom_site_label_3
_geom_torsion_atom_site_label_4
_geom_torsion
_geom_torsion_site_symmetry_1
_geom_torsion_site_symmetry_2
_geom_torsion_site_symmetry_3
_geom_torsion_site_symmetry_4
_geom_torsion_publ_flag
C1 Re P1 C131 -11.2(3) . . . . ?
C1 Re P1 C131 168.8(3) 2_666 . . . ?
P1 Re P1 C131 -108.0(1000) 2_666 . . . ?
P2 Re P1 C131 71.0(2) 2_666 . . . ?
P2 Re P1 C131 -109.0(2) . . . . ?
C1 Re P1 C121 -135.5(2) . . . . ?
C1 Re P1 C121 44.5(2) 2_666 . . . ?
P1 Re P1 C121 127.7(1000) 2_666 . . . ?
P2 Re P1 C121 -53.3(2) 2_666 . . . ?
P2 Re P1 C121 126.7(2) . . . . ?
C1 Re P1 C11 106.1(3) . . . . ?
C1 Re P1 C11 -73.9(3) 2_666 . . . ?
P1 Re P1 C11 9.3(1000) 2_666 . . . ?
P2 Re P1 C11 -171.7(2) 2_666 . . . ?
P2 Re P1 C11 8.3(2) . . . . ?
C1 Re P2 C221 122.8(3) . . . . ?
C1 Re P2 C221 -57.2(3) 2_666 . . . ?
P1 Re P2 C221 -147.3(2) . . . . ?
P1 Re P2 C221 32.7(2) 2_666 . . . ?
P2 Re P2 C221 67.0(1000) 2_666 . . . ?
C1 Re P2 C231 -6.9(3) . . . . ?
C1 Re P2 C231 173.1(3) 2_666 . . . ?
P1 Re P2 C231 83.0(2) . . . . ?
P1 Re P2 C231 -97.0(2) 2_666 . . . ?
P2 Re P2 C231 -62.7(1000) 2_666 . . . ?
C1 Re P2 C21 -121.6(3) . . . . ?
C1 Re P2 C21 58.4(3) 2_666 . . . ?
P1 Re P2 C21 -31.7(2) . . . . ?
P1 Re P2 C21 148.3(2) 2_666 . . . ?
P2 Re P2 C21 -177.4(1000) 2_666 . . . ?
C131 P1 C121 C126 -122.5(5) . . . . ?
C11 P1 C121 C126 130.8(5) . . . . ?
Re P1 C121 C126 9.1(6) . . . . ?
C131 P1 C121 C122 56.2(5) . . . . ?
C11 P1 C121 C122 -50.4(5) . . . . ?
Re P1 C121 C122 -172.2(4) . . . . ?
C1 Re C1 N1 -139.9(1000) 2_666 . . . ?
P1 Re C1 N1 120.6(138) . . . . ?
P1 Re C1 N1 -59.4(138) 2_666 . . . ?
P2 Re C1 N1 20.7(138) 2_666 . . . ?
P2 Re C1 N1 -159.3(138) . . . . ?
C221 P2 C21 C11 -178.3(4) . . . . ?
C231 P2 C21 C11 -74.0(4) . . . . ?
Re P2 C21 C11 55.8(4) . . . . ?
C231 P2 C221 C226 -148.0(5) . . . . ?
C21 P2 C221 C226 -43.5(5) . . . . ?
Re P2 C221 C226 72.6(5) . . . . ?
C231 P2 C221 C222 33.0(5) . . . . ?
C21 P2 C221 C222 137.6(5) . . . . ?
Re P2 C221 C222 -106.3(4) . . . . ?
P2 C21 C11 P1 -50.7(5) . . . . ?
C131 P1 C11 C21 148.9(4) . . . . ?
C121 P1 C11 C21 -105.5(4) . . . . ?
Re P1 C11 C21 23.0(5) . . . . ?
C221 P2 C231 C236 -131.5(5) . . . . ?
C21 P2 C231 C236 121.8(5) . . . . ?
Re P2 C231 C236 5.3(6) . . . . ?
C221 P2 C231 C232 49.9(5) . . . . ?
C21 P2 C231 C232 -56.8(5) . . . . ?
Re P2 C231 C232 -173.3(4) . . . . ?
C121 P1 C131 C132 32.3(5) . . . . ?
C11 P1 C131 C132 138.7(5) . . . . ?
Re P1 C131 C132 -100.6(5) . . . . ?
C121 P1 C131 C136 -152.0(5) . . . . ?
C11 P1 C131 C136 -45.6(6) . . . . ?
Re P1 C131 C136 75.0(5) . . . . ?
C126 C121 C122 C123 0.7(9) . . . . ?
P1 C121 C122 C123 -178.1(5) . . . . ?
C226 C221 C222 C223 -0.3(9) . . . . ?
P2 C221 C222 C223 178.7(5) . . . . ?
C222 C221 C226 C225 0.3(9) . . . . ?
P2 C221 C226 C225 -178.6(5) . . . . ?
C122 C121 C126 C125 -3.0(9) . . . . ?
P1 C121 C126 C125 175.7(5) . . . . ?
C121 C122 C123 C124 1.4(11) . . . . ?
C221 C222 C223 C224 0.7(10) . . . . ?
C221 C226 C225 C224 -0.7(10) . . . . ?
C122 C123 C124 C125 -1.1(12) . . . . ?
C123 C124 C125 C126 -1.3(12) . . . . ?
C121 C126 C125 C124 3.4(11) . . . . ?
C222 C223 C224 C225 -1.2(11) . . . . ?
C226 C225 C224 C223 1.2(11) . . . . ?
C136 C131 C132 C133 1.2(10) . . . . ?
P1 C131 C132 C133 177.0(5) . . . . ?
C236 C231 C232 C233 2.6(9) . . . . ?
P2 C231 C232 C233 -178.7(5) . . . . ?
C232 C231 C236 C235 -1.1(9) . . . . ?
P2 C231 C236 C235 -179.7(5) . . . . ?
C231 C232 C233 C234 -3.3(11) . . . . ?
C231 C236 C235 C234 0.2(10) . . . . ?
C132 C131 C136 C135 -1.8(10) . . . . ?
P1 C131 C136 C135 -177.6(6) . . . . ?
C236 C235 C234 C233 -0.8(11) . . . . ?
C232 C233 C234 C235 2.3(11) . . . . ?
C131 C132 C133 C134 -0.5(11) . . . . ?
C132 C133 C134 C135 0.3(12) . . . . ?
C133 C134 C135 C136 -0.9(14) . . . . ?
C131 C136 C135 C134 1.7(13) . . . . ?
C#2 F1 F2 C#2 0.000(12) . . . . ?
F3 F1 F2 C#2 44.7(13) . . . . ?
C#2 F1 F2 F3 -44.7(13) . . . . ?
F3 F1 F2 F3 0.000(3) . . . . ?
F3 F2 C#2 F1 110.7(13) . . . . ?
F1 F2 C#2 F1 0.000(8) . . . . ?
F3 F2 C#2 F3 0.000(1) . . . . ?
F1 F2 C#2 F3 -110.7(13) . . . . ?
F3 F2 C#2 C#1 -117.0(17) . . . . ?
F1 F2 C#2 C#1 132.3(21) . . . . ?
F3 F1 C#2 F2 -108.5(14) . . . . ?
F2 F1 C#2 F2 0.000(7) . . . . ?
F3 F1 C#2 F3 0.000(2) . . . . ?
F2 F1 C#2 F3 108.5(13) . . . . ?
F3 F1 C#2 C#1 119.2(22) . . . . ?
F2 F1 C#2 C#1 -132.4(23) . . . . ?
O2 C#1 C#2 F2 154.5(15) . . . . ?
O1 C#1 C#2 F2 -24.6(18) . . . . ?
O2 C#1 C#2 F1 -75.2(18) . . . . ?
O1 C#1 C#2 F1 105.8(15) . . . . ?
O2 C#1 C#2 F3 41.8(15) . . . . ?
O1 C#1 C#2 F3 -137.3(12) . . . . ?
F2 C#2 F3 F2 0.000(1) . . . . ?
F1 C#2 F3 F2 -115.3(16) . . . . ?
C#1 C#2 F3 F2 121.5(12) . . . . ?
F2 C#2 F3 F1 115.3(16) . . . . ?
F1 C#2 F3 F1 0.000(2) . . . . ?
C#1 C#2 F3 F1 -123.2(16) . . . . ?
C#2 F2 F3 C#2 0.0 . . . . ?
F1 F2 F3 C#2 37.6(10) . . . . ?
C#2 F2 F3 F1 -37.6(10) . . . . ?
F1 F2 F3 F1 0.000(3) . . . . ?
C#2 F1 F3 C#2 0.000(3) . . . . ?
F2 F1 F3 C#2 -39.2(12) . . . . ?
C#2 F1 F3 F2 39.2(12) . . . . ?
F2 F1 F3 F2 0.000(3) . . . . ?
